data_2005805
loop_
_publ_author_name
'Polamo, M.'
'Leskel\"a, M.'

_publ_section_title
;
 Tetrachloro[2-(phenylamino)pyridinato]titanate(IV) with a
 2-(Phenylamino)pyridinium Counterion
;
_journal_issue 12
_journal_name_full 'Acta Crystallographica Section C'
_journal_page_first 2975
_journal_page_last 2977
_journal_paper_doi 10.1107/S0108270196010347
_journal_volume 52
_journal_year 1996
_chemical_formula_iupac '(C11 H11 N2)[Ti Cl4 (C11 H9 N2)]'
_chemical_formula_structural '[C11 H11 N2][Ti Cl4 (C11 H9 N2)]'
_chemical_formula_sum 'C22 H20 Cl4 N4 Ti'
_chemical_formula_weight 530.12
_chemical_name_common
;
2-(Phenylamino)pyridinium tetrachloro-2-(phenylamido)pyridinetitanate(IV)
;
_chemical_name_systematic
;
2-(Phenylamino)pyridinium tetrachloro(2-phenylaminopyridinato)titanate(IV)
;
_space_group_IT_number 2
_symmetry_cell_setting triclinic
_symmetry_space_group_name_Hall '-P 1'
_symmetry_space_group_name_H-M 'P -1'
_audit_creation_method SHELXL
_cell_angle_alpha 94.18(13)
_cell_angle_beta 90.27(15)
_cell_angle_gamma 118.44(9)
_cell_formula_units_Z 2
_cell_length_a 9.580(15)
_cell_length_b 9.652(12)
_cell_length_c 14.625(19)
_cell_measurement_reflns_used 20
_cell_measurement_temperature 193(1)
_cell_measurement_theta_max 18
_cell_measurement_theta_min 3
_cell_volume 1185(3)
_computing_cell_refinement 'MSC/AFC Diffractometer Control Software'
_computing_data_collection
;
MSC/AFC Diffractometer Control Software (Molecular Structure Corporation,
1993a)
;
_computing_data_reduction 'TEXSAN (Molecular Structure Corporation, 1993b)'
_computing_molecular_graphics SHELXTL/PC
_computing_publication_material SHELXL93
_computing_structure_refinement 'SHELXL93 (Sheldrick, 1993)'
_computing_structure_solution 'SHELXTL/PC (Sheldrick, 1990)'
_diffrn_ambient_temperature 193.0(10)
_diffrn_measurement_device 'Rigaku AFC-7S diffractometer'
_diffrn_measurement_method '2\q-\w scans'
_diffrn_radiation_monochromator graphite
_diffrn_radiation_source 'fine-focus sealed tube'
_diffrn_radiation_type MoK\a
_diffrn_radiation_wavelength 0.71073
_diffrn_reflns_av_R_equivalents 0.0000
_diffrn_reflns_av_sigmaI/netI 0.0727
_diffrn_reflns_limit_h_max 11
_diffrn_reflns_limit_h_min -11
_diffrn_reflns_limit_k_max 11
_diffrn_reflns_limit_k_min -11
_diffrn_reflns_limit_l_max 0
_diffrn_reflns_limit_l_min -17
_diffrn_reflns_number 3546
_diffrn_reflns_theta_max 25.00
_diffrn_reflns_theta_min 2.68
_diffrn_standards_decay_% 1.3
_diffrn_standards_interval_count 200
_diffrn_standards_number 3
_exptl_absorpt_coefficient_mu 0.830
_exptl_absorpt_correction_T_max 1.0000
_exptl_absorpt_correction_T_min 0.9107
_exptl_absorpt_correction_type '\y scans (North, Phillips & Mathews, 1968)'
_exptl_crystal_colour 'dark red'
_exptl_crystal_density_diffrn 1.486
_exptl_crystal_density_meas ?
_exptl_crystal_description block
_exptl_crystal_F_000 540
_exptl_crystal_size_max 0.45
_exptl_crystal_size_mid 0.35
_exptl_crystal_size_min 0.20
_refine_diff_density_max 0.28
_refine_diff_density_min -0.42
_refine_ls_extinction_method none
_refine_ls_goodness_of_fit_all 1.053
_refine_ls_goodness_of_fit_obs 1.177
_refine_ls_hydrogen_treatment 'H atoms riding'
_refine_ls_matrix_type full
_refine_ls_number_parameters 280
_refine_ls_number_reflns 3546
_refine_ls_number_restraints 0
_refine_ls_restrained_S_all 1.053
_refine_ls_restrained_S_obs 1.177
_refine_ls_R_factor_all 0.1002
_refine_ls_R_factor_obs 0.0667
_refine_ls_shift/esd_max -0.007
_refine_ls_shift/esd_mean 0.001
_refine_ls_structure_factor_coef Fsqd
_refine_ls_weighting_details 'w = 1/[\s^2^(Fo^2^)+(0.0461P)^2^+2.1081P] where P=(Fo^2^+2Fc^2^)/3'
_refine_ls_weighting_scheme calc
_refine_ls_wR_factor_all 0.1359
_refine_ls_wR_factor_obs 0.1248
_reflns_number_observed 2476
_reflns_number_total 3546
_reflns_observed_criterion >2sigma(I)
_cod_data_source_file mu1287.cif
_cod_data_source_block tiap
_cod_depositor_comments
;
The following automatic conversions were performed:

'_chemical_melting_point' value 'not measured' was changed to '?' -
the value is undefined or not given.

Automatic conversion script
Id: cif_fix_values 1715 2011-07-08 13:25:40Z adriana 

The following automatic conversions were performed:

'_exptl_crystal_density_meas' value 'not measured' was changed to '?'
- the value is perceived as not measured.

Automatic conversion script
Id: cif_fix_values 3008 2015-01-20 13:52:24Z robertas 

The following automatic conversions were performed:

'_refine_ls_weighting_scheme' value 'calc w =
1/[\s^2^(Fo^2^)+(0.0461P)^2^+2.1081P] where P=(Fo^2^+2Fc^2^)/3' was
changed to 'calc'. New tag '_refine_ls_weighting_details' was
created. The value of the new tag was set to 'w =
1/[\s^2^(Fo^2^)+(0.0461P)^2^+2.1081P] where P=(Fo^2^+2Fc^2^)/3'.

Automatic conversion script
Id: cif_fix_values 3143 2015-03-26 13:38:13Z robertas 
;
_cod_original_cell_volume 1184(3)
_cod_database_code 2005805

loop_
_symmetry_equiv_pos_as_xyz
'x, y, z'
'-x, -y, -z'

loop_
_atom_site_aniso_label
_atom_site_aniso_U_11
_atom_site_aniso_U_22
_atom_site_aniso_U_33
_atom_site_aniso_U_12
_atom_site_aniso_U_13
_atom_site_aniso_U_23
Ti1 0.0398(7) 0.0320(6) 0.0411(7) 0.0135(5) -0.0083(5) 0.0027(5)
Cl1 0.0491(10) 0.0410(9) 0.0616(11) 0.0239(8) -0.0005(8) 0.0089(8)
Cl2 0.0526(10) 0.0562(10) 0.0438(10) 0.0223(9) 0.0027(8) 0.0118(8)
Cl3 0.0409(9) 0.0374(8) 0.0524(10) 0.0170(7) -0.0004(7) 0.0073(7)
Cl4 0.0496(10) 0.0404(9) 0.0437(9) 0.0067(8) -0.0078(8) -0.0008(7)
N1 0.041(3) 0.036(3) 0.040(3) 0.015(2) -0.001(2) 0.009(2)
C2 0.044(4) 0.042(4) 0.036(3) 0.018(3) -0.003(3) 0.008(3)
C3 0.063(5) 0.056(4) 0.046(4) 0.028(4) -0.015(4) 0.000(3)
C4 0.076(5) 0.077(5) 0.060(5) 0.054(5) -0.003(4) 0.021(4)
C5 0.071(5) 0.055(4) 0.046(4) 0.036(4) 0.008(4) 0.017(3)
C6 0.050(4) 0.036(4) 0.044(4) 0.017(3) 0.009(3) 0.012(3)
N7 0.047(3) 0.035(3) 0.039(3) 0.016(2) -0.011(2) -0.004(2)
C8 0.036(4) 0.039(3) 0.044(4) 0.012(3) -0.006(3) 0.002(3)
C9 0.096(7) 0.092(7) 0.050(5) -0.032(5) 0.026(5) -0.027(5)
C10 0.095(7) 0.126(9) 0.065(6) -0.011(7) 0.023(6) -0.050(6)
C11 0.062(5) 0.059(5) 0.080(6) 0.030(4) -0.032(5) -0.029(4)
C12 0.078(6) 0.042(4) 0.089(7) 0.004(4) -0.004(5) -0.001(4)
C13 0.073(5) 0.049(4) 0.052(4) 0.016(4) 0.003(4) -0.002(3)
N14 0.046(3) 0.030(3) 0.045(3) 0.015(2) 0.003(3) 0.011(2)
C15 0.036(4) 0.045(4) 0.043(4) 0.017(3) 0.003(3) 0.013(3)
C16 0.057(4) 0.049(4) 0.067(5) 0.030(4) 0.009(4) 0.022(4)
C17 0.077(6) 0.040(4) 0.082(6) 0.033(4) 0.025(5) 0.013(4)
C18 0.059(5) 0.035(4) 0.059(5) 0.009(3) 0.008(4) 0.000(3)
C19 0.046(4) 0.054(4) 0.044(4) 0.019(4) 0.007(3) 0.006(3)
N20 0.051(4) 0.052(3) 0.058(4) 0.024(3) -0.011(3) 0.015(3)
C21 0.036(4) 0.039(4) 0.064(5) 0.015(3) -0.001(3) -0.002(3)
C22 0.044(4) 0.068(6) 0.090(6) 0.016(4) -0.006(4) -0.022(5)
C23 0.058(6) 0.064(7) 0.168(12) 0.021(5) -0.001(7) -0.035(7)
C24 0.046(5) 0.034(5) 0.212(13) 0.014(4) 0.000(7) 0.017(7)
C25 0.057(5) 0.059(5) 0.127(8) 0.020(4) 0.009(5) 0.037(5)
C26 0.051(4) 0.046(4) 0.084(6) 0.016(4) 0.011(4) 0.022(4)

loop_
_atom_site_label
_atom_site_occupancy
_atom_site_fract_x
_atom_site_fract_y
_atom_site_fract_z
_atom_site_U_iso_or_equiv
_atom_site_thermal_displace_type
_atom_site_calc_flag
_atom_site_refinement_flags
_atom_site_type_symbol
Ti1 1 1.05596(13) 1.33899(12) 0.26665(8) 0.0392(3) Uani d . Ti
Cl1 1 1.0850(2) 1.1233(2) 0.27438(12) 0.0493(4) Uani d . Cl
Cl2 1 1.2699(2) 1.4528(2) 0.16628(11) 0.0520(5) Uani d . Cl
Cl3 1 0.8508(2) 1.2535(2) 0.37295(11) 0.0441(4) Uani d . Cl
Cl4 1 1.2208(2) 1.5315(2) 0.37970(11) 0.0510(4) Uani d . Cl
N1 1 0.9769(6) 1.4967(5) 0.2124(3) 0.0397(12) Uani d . N
C2 1 0.8830(7) 1.3803(7) 0.1486(4) 0.0411(15) Uani d . C
C3 1 0.7920(8) 1.4060(8) 0.0839(4) 0.056(2) Uani d . C
H3 1 0.7259(8) 1.3258(8) 0.0402(4) 0.072 Uiso calc R H
C4 1 0.8034(9) 1.5535(9) 0.0868(5) 0.063(2) Uani d . C
H4 1 0.7453(9) 1.5743(9) 0.0439(5) 0.082 Uiso calc R H
C5 1 0.9009(8) 1.6724(8) 0.1531(4) 0.054(2) Uani d . C
H5 1 0.9068(8) 1.7716(8) 0.1561(4) 0.071 Uiso calc R H
C6 1 0.9881(7) 1.6390(7) 0.2139(4) 0.044(2) Uani d . C
H6 1 1.0567(7) 1.7181(7) 0.2573(4) 0.057 Uiso calc R H
N7 1 0.8989(6) 1.2512(6) 0.1628(3) 0.0419(13) Uani d . N
C8 1 0.8164(7) 1.1053(7) 0.1074(4) 0.042(2) Uani d . C
C9 1 0.8540(11) 1.0891(11) 0.0191(5) 0.112(4) Uani d . C
H9 1 0.9326(11) 1.1756(11) -0.0074(5) 0.146 Uiso calc R H
C10 1 0.7756(12) 0.9451(13) -0.0308(6) 0.125(5) Uani d . C
H10 1 0.8075(12) 0.9338(13) -0.0895(6) 0.162 Uiso calc R H
C11 1 0.6556(10) 0.8214(9) 0.0021(6) 0.069(2) Uani d . C
H11 1 0.5975(10) 0.7276(9) -0.0347(6) 0.089 Uiso calc R H
C12 1 0.6202(10) 0.8352(9) 0.0903(6) 0.080(3) Uani d . C
H12 1 0.5397(10) 0.7484(9) 0.1154(6) 0.103 Uiso calc R H
C13 1 0.7014(9) 0.9757(8) 0.1436(5) 0.064(2) Uani d . C
H13 1 0.6775(9) 0.9823(8) 0.2048(5) 0.083 Uiso calc R H
N14 1 0.7558(6) 0.5339(5) 0.3904(3) 0.0413(12) Uani d . N
H14 1 0.7455(6) 0.4413(5) 0.3955(3) 0.054 Uiso calc R H
C15 1 0.6405(7) 0.5464(7) 0.3451(4) 0.0419(15) Uani d . C
C16 1 0.6564(8) 0.6968(8) 0.3370(5) 0.054(2) Uani d . C
H16 1 0.5785(8) 0.7090(8) 0.3060(5) 0.071 Uiso calc R H
C17 1 0.7888(10) 0.8248(8) 0.3756(5) 0.064(2) Uani d . C
H17 1 0.8002(10) 0.9254(8) 0.3714(5) 0.083 Uiso calc R H
C18 1 0.9079(9) 0.8087(8) 0.4212(5) 0.057(2) Uani d . C
H18 1 0.9989(9) 0.8974(8) 0.4460(5) 0.074 Uiso calc R H
C19 1 0.8885(8) 0.6623(8) 0.4287(4) 0.050(2) Uani d . C
H19 1 0.9655(8) 0.6489(8) 0.4600(4) 0.065 Uiso calc R H
N20 1 0.5147(6) 0.4150(6) 0.3071(4) 0.0536(15) Uani d . N
H20 1 0.4553(6) 0.4265(6) 0.2675(4) 0.070 Uiso calc R H
C21 1 0.4717(7) 0.2561(7) 0.3279(5) 0.047(2) Uani d . C
C22 1 0.4528(8) 0.1442(10) 0.2593(6) 0.074(2) Uani d . C
H22 1 0.4754(8) 0.1715(10) 0.1994(6) 0.096 Uiso calc R H
C23 1 0.3991(11) -0.0126(12) 0.2799(9) 0.103(4) Uani d . C
H23 1 0.3833(11) -0.0913(12) 0.2340(9) 0.133 Uiso calc R H
C24 1 0.3711(10) -0.0456(10) 0.3678(10) 0.099(4) Uani d . C
H24 1 0.3352(10) -0.1491(10) 0.3821(10) 0.129 Uiso calc R H
C25 1 0.3931(9) 0.0658(10) 0.4365(7) 0.082(3) Uani d . C
H25 1 0.3747(9) 0.0383(10) 0.4966(7) 0.107 Uiso calc R H
C26 1 0.4423(8) 0.2192(8) 0.4177(6) 0.062(2) Uani d . C
H26 1 0.4555(8) 0.2961(8) 0.4641(6) 0.081 Uiso calc R H

loop_
_atom_type_symbol
_atom_type_description
_atom_type_scat_dispersion_real
_atom_type_scat_dispersion_imag
_atom_type_scat_source
C C 0.0033 0.0016 'International Tables Vol C Tables 4.2.6.8 and 6.1.1.4'
H H 0.0000 0.0000 'International Tables Vol C Tables 4.2.6.8 and 6.1.1.4'
N N 0.0061 0.0033 'International Tables Vol C Tables 4.2.6.8 and 6.1.1.4'
Cl Cl 0.1484 0.1585 'International Tables Vol C Tables 4.2.6.8 and 6.1.1.4'
Ti Ti 0.2776 0.4457 'International Tables Vol C Tables 4.2.6.8 and 6.1.1.4'

loop_
_geom_angle_atom_site_label_1
_geom_angle_atom_site_label_2
_geom_angle_atom_site_label_3
_geom_angle
_geom_angle_publ_flag
N7 Ti1 N1 63.1(2) yes
N7 Ti1 Cl1 95.6(2) yes
N1 Ti1 Cl1 158.37(14) yes
N7 Ti1 Cl4 155.5(2) yes
N1 Ti1 Cl4 92.47(14) yes
Cl1 Ti1 Cl4 108.93(8) yes
N7 Ti1 Cl3 91.1(2) yes
N1 Ti1 Cl3 91.06(14) yes
Cl1 Ti1 Cl3 92.71(8) yes
Cl4 Ti1 Cl3 88.07(7) yes
N7 Ti1 Cl2 91.7(2) yes
N1 Ti1 Cl2 85.33(14) yes
Cl1 Ti1 Cl2 92.45(8) yes
Cl4 Ti1 Cl2 87.19(8) yes
Cl3 Ti1 Cl2 173.91(8) yes
N7 Ti1 C2 31.4(2) no
N1 Ti1 C2 31.7(2) no
Cl1 Ti1 C2 126.8(2) no
Cl4 Ti1 C2 124.15(15) no
Cl3 Ti1 C2 91.75(15) no
Cl2 Ti1 C2 87.76(15) no
C6 N1 C2 121.0(5) yes
C6 N1 Ti1 149.1(4) yes
C2 N1 Ti1 89.8(4) yes
N1 C2 N7 107.5(5) yes
N1 C2 C3 120.7(6) no
N7 C2 C3 131.8(6) no
N1 C2 Ti1 58.5(3) yes
N7 C2 Ti1 49.0(3) yes
C3 C2 Ti1 178.7(5) no
C4 C3 C2 117.8(6) no
C3 C4 C5 120.8(6) no
C6 C5 C4 118.1(6) no
N1 C6 C5 121.6(6) no
C2 N7 C8 122.8(5) yes
C2 N7 Ti1 99.6(4) yes
C8 N7 Ti1 137.6(4) yes
C13 C8 C9 118.2(6) no
C13 C8 N7 120.0(6) no
C9 C8 N7 121.7(6) no
C8 C9 C10 119.8(8) no
C11 C10 C9 122.2(8) no
C10 C11 C12 118.2(7) no
C11 C12 C13 121.0(8) no
C8 C13 C12 120.3(7) no
C15 N14 C19 122.6(5) no
N20 C15 N14 119.4(6) yes
N20 C15 C16 121.7(6) no
N14 C15 C16 118.9(6) no
C17 C16 C15 118.4(6) no
C16 C17 C18 121.5(7) no
C19 C18 C17 118.8(7) no
C18 C19 N14 119.8(7) no
C15 N20 C21 125.0(5) no
C22 C21 C26 121.4(7) no
C22 C21 N20 120.3(7) no
C26 C21 N20 118.2(6) no
C21 C22 C23 119.4(9) no
C24 C23 C22 118.0(9) no
C23 C24 C25 122.7(9) no
C24 C25 C26 120.2(9) no
C25 C26 C21 118.2(8) no

loop_
_geom_bond_atom_site_label_1
_geom_bond_atom_site_label_2
_geom_bond_distance
_geom_bond_publ_flag
Ti1 N7 1.966(5) yes
Ti1 N1 2.189(5) yes
Ti1 Cl1 2.238(2) yes
Ti1 Cl4 2.326(2) yes
Ti1 Cl3 2.373(2) yes
Ti1 Cl2 2.384(2) yes
Ti1 C2 2.567(6) no
N1 C6 1.324(7) yes
N1 C2 1.348(7) yes
C2 N7 1.356(7) yes
C2 C3 1.396(8) no
C3 C4 1.373(9) no
C4 C5 1.392(9) no
C5 C6 1.373(8) no
N7 C8 1.426(7) yes
C8 C13 1.360(9) no
C8 C9 1.359(9) no
C9 C10 1.372(11) no
C10 C11 1.326(12) no
C11 C12 1.349(11) no
C12 C13 1.374(9) no
N14 C15 1.344(7) yes
N14 C19 1.363(7) yes
C15 N20 1.343(7) yes
C15 C16 1.400(8) no
C16 C17 1.361(10) no
C17 C18 1.396(10) no
C18 C19 1.348(9) no
N20 C21 1.443(8) yes
C21 C22 1.364(9) no
C21 C26 1.380(9) no
C22 C23 1.404(12) no
C23 C24 1.346(14) no
C24 C25 1.354(13) no
C25 C26 1.373(10) no
